data_4085744
loop_
_publ_author_name
'Li, Minliang'
'Song, Haibin'
'Wang, Baiquan'

_publ_section_title
;
 Synthesis, Structures, and Norbornene Polymerization Behavior of
 N-Heterocyclic Carbene-Sulfonate-Ligated Palladacycles
;
_journal_issue 10
_journal_name_full Organometallics
_journal_page_first 1969
_journal_paper_doi 10.1021/acs.organomet.5b00214
_journal_volume 34
_journal_year 2015
_chemical_formula_sum 'C34.5 H38 Cl3 N3 O3 Pd S'
_chemical_formula_weight 787.49
_chemical_name_systematic
; 
 ? 
;
_space_group_IT_number 2
_symmetry_cell_setting triclinic
_symmetry_space_group_name_Hall '-P 1'
_symmetry_space_group_name_H-M 'P -1'
_atom_sites_solution_hydrogens geom
_atom_sites_solution_primary direct
_atom_sites_solution_secondary difmap
_audit_creation_method SHELXL-97
_cell_angle_alpha 94.64(3)
_cell_angle_beta 103.57(3)
_cell_angle_gamma 107.34(3)
_cell_formula_units_Z 2
_cell_length_a 8.7189(17)
_cell_length_b 12.453(3)
_cell_length_c 17.192(3)
_cell_measurement_reflns_used 5029
_cell_measurement_temperature 113(2)
_cell_measurement_theta_max 27.8864
_cell_measurement_theta_min 1.9604
_cell_volume 1709.0(8)
_computing_cell_refinement CrystalClear
_computing_data_collection CrystalClear
_computing_data_reduction CrystalClear
_computing_molecular_graphics 'Bruker SHELXTL'
_computing_publication_material 'Bruker SHELXTL'
_computing_structure_refinement 'SHELXL-97 (Sheldrick, 1997)'
_computing_structure_solution 'SHELXS-97 (Sheldrick, 1990)'
_diffrn_ambient_temperature 113(2)
_diffrn_detector_area_resol_mean 7.31
_diffrn_measured_fraction_theta_full 0.982
_diffrn_measured_fraction_theta_max 0.982
_diffrn_measurement_device_type 'rigaku saturn 70 CCD'
_diffrn_measurement_method '\w scans'
_diffrn_radiation_monochromator multilayer
_diffrn_radiation_source 'rotating anode'
_diffrn_radiation_type MoK\a
_diffrn_radiation_wavelength 0.71073
_diffrn_reflns_av_R_equivalents 0.0281
_diffrn_reflns_av_sigmaI/netI 0.0493
_diffrn_reflns_limit_h_max 11
_diffrn_reflns_limit_h_min -11
_diffrn_reflns_limit_k_max 16
_diffrn_reflns_limit_k_min -11
_diffrn_reflns_limit_l_max 18
_diffrn_reflns_limit_l_min -22
_diffrn_reflns_number 13570
_diffrn_reflns_theta_full 27.89
_diffrn_reflns_theta_max 27.89
_diffrn_reflns_theta_min 1.23
_diffrn_standards_decay_% 0
_diffrn_standards_interval_count 0
_diffrn_standards_interval_time 0
_diffrn_standards_number 0
_exptl_absorpt_coefficient_mu 0.878
_exptl_absorpt_correction_T_max 0.9020
_exptl_absorpt_correction_T_min 0.8440
_exptl_absorpt_correction_type multi-scan
_exptl_absorpt_process_details CrystalClear
_exptl_crystal_colour Colorless
_exptl_crystal_density_diffrn 1.530
_exptl_crystal_density_method 'not measured'
_exptl_crystal_description Prism
_exptl_crystal_F_000 806
_exptl_crystal_size_max 0.20
_exptl_crystal_size_mid 0.18
_exptl_crystal_size_min 0.12
_refine_diff_density_max 1.069
_refine_diff_density_min -1.448
_refine_diff_density_rms 0.091
_refine_ls_extinction_method none
_refine_ls_goodness_of_fit_ref 1.058
_refine_ls_hydrogen_treatment constr
_refine_ls_matrix_type full
_refine_ls_number_parameters 489
_refine_ls_number_reflns 8005
_refine_ls_number_restraints 105
_refine_ls_restrained_S_all 1.134
_refine_ls_R_factor_all 0.0427
_refine_ls_R_factor_gt 0.0340
_refine_ls_shift/su_max 0.003
_refine_ls_shift/su_mean 0.000
_refine_ls_structure_factor_coef Fsqd
_refine_ls_weighting_details 'calc w=1/[\s^2^(Fo^2^)+(0.0593P)^2^+0.1251P] where P=(Fo^2^+2Fc^2^)/3'
_refine_ls_weighting_scheme calc
_refine_ls_wR_factor_gt 0.0933
_refine_ls_wR_factor_ref 0.0969
_reflns_number_gt 6311
_reflns_number_total 8005
_reflns_threshold_expression >2sigma(I)
_cod_data_source_file om5b00214_si_001.cif
_cod_data_source_block 6e
_cod_depositor_comments
;
The following automatic conversions were performed:

'_symmetry_cell_setting' value 'Triclinic' changed to 'triclinic'
according to
/usr/data/users/saulius/crontab/automatic-downloads/rss-feeds/ACS/lib/dictionaries/cif_core.dic
dictionary named 'cif_core.dic' version 2.4.2 from 2011-04-26.

Automatic conversion script
Id: cif_fix_values 3271 2015-04-21 07:52:19Z andrius 

 Adding full bibliography for 4085742--4085745.cif.
;
_cod_original_cell_volume 1709.0(6)
_cod_original_sg_symbol_H-M P-1
_cod_original_formula_sum 'C34.50 H38 Cl3 N3 O3 Pd S'
_cod_database_code 4085744

loop_
_symmetry_equiv_pos_as_xyz
'x, y, z'
'-x, -y, -z'

loop_
_atom_site_label
_atom_site_type_symbol
_atom_site_fract_x
_atom_site_fract_y
_atom_site_fract_z
_atom_site_U_iso_or_equiv
_atom_site_adp_type
_atom_site_occupancy
_atom_site_symmetry_multiplicity
_atom_site_calc_flag
_atom_site_refinement_flags
_atom_site_disorder_assembly
_atom_site_disorder_group
Pd1 Pd 0.13899(2) 0.526085(15) 0.302481(11) 0.01362(7) Uani 1 1 d . . .
S3 S 0.28907(7) 0.74143(5) 0.21997(4) 0.01585(13) Uani 1 1 d . . .
O1 O 0.2569(2) 0.68204(16) 0.13912(12) 0.0211(4) Uani 1 1 d . . .
O2 O 0.4109(2) 0.85461(15) 0.23825(14) 0.0249(4) Uani 1 1 d . . .
O3 O 0.3298(2) 0.67317(15) 0.28369(12) 0.0192(4) Uani 1 1 d . . .
N1 N 0.2659(3) 0.5504(2) 0.42278(14) 0.0226(5) Uani 1 1 d . . .
N2 N -0.0334(3) 0.40709(17) 0.12777(13) 0.0137(4) Uani 1 1 d . . .
N3 N -0.0708(3) 0.56679(17) 0.15374(13) 0.0137(4) Uani 1 1 d . . .
C1 C -0.0332(4) 0.4001(2) 0.33174(17) 0.0212(5) Uani 1 1 d . . .
H1A H -0.1393 0.4170 0.3234 0.025 Uiso 1 1 calc R . .
H1B H -0.0545 0.3271 0.2968 0.025 Uiso 1 1 calc R . .
C2 C 0.0316(4) 0.3910(2) 0.41958(18) 0.0242(6) Uani 1 1 d . . .
C3 C -0.0486(5) 0.3109(3) 0.4596(2) 0.0351(8) Uani 1 1 d . . .
H3A H -0.1529 0.2558 0.4311 0.042 Uiso 1 1 calc R . .
C4 C 0.0197(6) 0.3083(3) 0.5421(2) 0.0458(10) Uani 1 1 d . . .
H4A H -0.0397 0.2519 0.5681 0.055 Uiso 1 1 calc R . .
C5 C 0.1688(6) 0.3848(3) 0.5850(2) 0.0462(10) Uani 1 1 d . . .
H5A H 0.2140 0.3810 0.6402 0.055 Uiso 1 1 calc R . .
C6 C 0.2575(5) 0.4711(3) 0.54712(18) 0.0356(8) Uani 1 1 d . . .
C7 C 0.4115(5) 0.5570(3) 0.5861(2) 0.0446(10) Uani 1 1 d . . .
H7A H 0.4632 0.5598 0.6418 0.053 Uiso 1 1 calc R . .
C8 C 0.4856(5) 0.6354(3) 0.5444(2) 0.0410(9) Uani 1 1 d . . .
H8A H 0.5879 0.6940 0.5708 0.049 Uiso 1 1 calc R . .
C9 C 0.4096(4) 0.6290(3) 0.46161(19) 0.0304(7) Uani 1 1 d . . .
H9A H 0.4636 0.6833 0.4326 0.036 Uiso 1 1 calc R . .
C10 C 0.1868(4) 0.4714(2) 0.46436(17) 0.0254(6) Uani 1 1 d . . .
C11 C 0.0128(3) 0.3032(2) 0.13761(16) 0.0158(5) Uani 1 1 d . . .
H11A H -0.0907 0.2371 0.1264 0.019 Uiso 1 1 calc R . .
H11B H 0.0756 0.3100 0.1948 0.019 Uiso 1 1 calc R . .
C12 C 0.1168(3) 0.2796(2) 0.08360(15) 0.0141(5) Uani 1 1 d . . .
C13 C 0.0457(3) 0.1943(2) 0.01497(16) 0.0180(5) Uani 1 1 d . . .
C14 C 0.1476(4) 0.1701(2) -0.03084(17) 0.0237(6) Uani 1 1 d . . .
H14A H 0.0985 0.1128 -0.0776 0.028 Uiso 1 1 calc R . .
C15 C 0.3175(4) 0.2269(3) -0.01039(18) 0.0272(6) Uani 1 1 d . . .
C16 C 0.3859(3) 0.3129(2) 0.05728(18) 0.0230(6) Uani 1 1 d . . .
H16A H 0.5020 0.3541 0.0715 0.028 Uiso 1 1 calc R . .
C17 C 0.2889(3) 0.3399(2) 0.10462(16) 0.0177(5) Uani 1 1 d . . .
C18 C 0.3726(3) 0.4342(2) 0.17669(19) 0.0261(6) Uani 1 1 d . . .
H18A H 0.4936 0.4494 0.1908 0.039 Uiso 1 1 calc R . .
H18B H 0.3304 0.4110 0.2229 0.039 Uiso 1 1 calc R . .
H18C H 0.3482 0.5034 0.1632 0.039 Uiso 1 1 calc R . .
C19 C -0.1390(3) 0.1259(2) -0.01153(19) 0.0255(6) Uani 1 1 d . . .
H19A H -0.1697 0.0858 0.0321 0.038 Uiso 1 1 calc R . .
H19B H -0.1625 0.0703 -0.0601 0.038 Uiso 1 1 calc R . .
H19C H -0.2041 0.1774 -0.0237 0.038 Uiso 1 1 calc R . .
C20 C 0.4282(5) 0.1968(4) -0.0579(2) 0.0486(10) Uani 1 1 d . . .
H20A H 0.3603 0.1349 -0.1029 0.073 Uiso 1 1 calc R . .
H20B H 0.5124 0.1723 -0.0222 0.073 Uiso 1 1 calc R . .
H20C H 0.4839 0.2638 -0.0794 0.073 Uiso 1 1 calc R . .
C21 C -0.1259(3) 0.4260(2) 0.05585(16) 0.0169(5) Uani 1 1 d . . .
H21A H -0.1649 0.3774 0.0048 0.020 Uiso 1 1 calc R . .
C22 C -0.1495(3) 0.5263(2) 0.07232(15) 0.0168(5) Uani 1 1 d . . .
H22A H -0.2086 0.5624 0.0353 0.020 Uiso 1 1 calc R . .
C23 C 0.0022(3) 0.4939(2) 0.18847(15) 0.0136(5) Uani 1 1 d . . .
C24 C -0.0570(3) 0.6746(2) 0.19626(15) 0.0137(5) Uani 1 1 d . . .
C25 C -0.2008(3) 0.6937(2) 0.20518(16) 0.0171(5) Uani 1 1 d . . .
H25A H -0.3060 0.6359 0.1830 0.021 Uiso 1 1 calc R . .
C26 C -0.1921(3) 0.7973(2) 0.24651(16) 0.0188(5) Uani 1 1 d . . .
H26A H -0.2917 0.8094 0.2523 0.023 Uiso 1 1 calc R . .
C27 C -0.0398(3) 0.8831(2) 0.27926(16) 0.0180(5) Uani 1 1 d . A .
C28 C 0.1034(3) 0.8624(2) 0.26906(16) 0.0181(5) Uani 1 1 d . . .
H28A H 0.2086 0.9204 0.2908 0.022 Uiso 1 1 calc R . .
C29 C 0.0973(3) 0.7596(2) 0.22809(15) 0.0143(5) Uani 1 1 d . . .
C30 C -0.0284(4) 0.9991(2) 0.32301(18) 0.0268(6) Uani 1 1 d D . .
C31 C 0.0114(9) 1.0876(4) 0.2674(4) 0.0603(19) Uani 0.744(6) 1 d PDU A 1
H31A H -0.0788 1.0662 0.2169 0.090 Uiso 0.744(6) 1 calc PR A 1
H31B H 0.1166 1.0903 0.2550 0.090 Uiso 0.744(6) 1 calc PR A 1
H31C H 0.0221 1.1627 0.2946 0.090 Uiso 0.744(6) 1 calc PR A 1
C32 C -0.1888(6) 0.9952(5) 0.3438(5) 0.077(3) Uani 0.744(6) 1 d PDU A 1
H32A H -0.2151 0.9367 0.3779 0.116 Uiso 0.744(6) 1 calc PR A 1
H32B H -0.2798 0.9768 0.2938 0.116 Uiso 0.744(6) 1 calc PR A 1
H32C H -0.1756 1.0696 0.3732 0.116 Uiso 0.744(6) 1 calc PR A 1
C33 C 0.1133(7) 1.0365(4) 0.4009(3) 0.0445(15) Uani 0.744(6) 1 d PDU A 1
H33A H 0.0912 0.9813 0.4378 0.067 Uiso 0.744(6) 1 calc PR A 1
H33B H 0.1214 1.1118 0.4269 0.067 Uiso 0.744(6) 1 calc PR A 1
H33C H 0.2186 1.0407 0.3883 0.067 Uiso 0.744(6) 1 calc PR A 1
C31' C -0.1587(14) 1.0405(9) 0.2686(7) 0.029(3) Uani 0.256(6) 1 d PDU A 2
H31D H -0.2687 0.9817 0.2558 0.044 Uiso 0.256(6) 1 calc PR A 2
H31E H -0.1281 1.0555 0.2183 0.044 Uiso 0.256(6) 1 calc PR A 2
H31F H -0.1626 1.1107 0.2971 0.044 Uiso 0.256(6) 1 calc PR A 2
C32' C -0.076(3) 0.9771(14) 0.4015(9) 0.072(6) Uani 0.256(6) 1 d PDU A 2
H32D H -0.1774 0.9104 0.3900 0.109 Uiso 0.256(6) 1 calc PR A 2
H32E H -0.0976 1.0439 0.4250 0.109 Uiso 0.256(6) 1 calc PR A 2
H32F H 0.0150 0.9629 0.4400 0.109 Uiso 0.256(6) 1 calc PR A 2
C33' C 0.1431(16) 1.0901(12) 0.3355(16) 0.076(6) Uani 0.256(6) 1 d PDU A 2
H33D H 0.1460 1.1612 0.3657 0.114 Uiso 0.256(6) 1 calc PR A 2
H33E H 0.1621 1.1036 0.2827 0.114 Uiso 0.256(6) 1 calc PR A 2
H33F H 0.2306 1.0634 0.3662 0.114 Uiso 0.256(6) 1 calc PR A 2
Cl1 Cl 0.4905(6) 0.1897(5) 0.2823(2) 0.0531(9) Uani 0.519(18) 1 d PDU B 3
Cl2 Cl 0.5964(7) 0.1223(7) 0.1446(4) 0.0515(11) Uani 0.519(18) 1 d PDU B 3
C34 C 0.4382(19) 0.102(2) 0.1874(12) 0.029(4) Uani 0.519(18) 1 d PDU B 3
H34A H 0.4001 0.0209 0.1949 0.035 Uiso 0.519(18) 1 calc PR B 3
H34B H 0.3439 0.1160 0.1501 0.035 Uiso 0.519(18) 1 calc PR B 3
Cl1' Cl 0.5349(12) 0.2136(6) 0.2596(7) 0.073(3) Uani 0.481(18) 1 d PDU B 4
Cl2' Cl 0.5555(10) 0.0898(7) 0.1161(7) 0.0528(15) Uani 0.481(18) 1 d PDU B 4
C34' C 0.420(2) 0.102(2) 0.1799(14) 0.026(5) Uani 0.481(18) 1 d PDU B 4
H34C H 0.3204 0.1172 0.1482 0.032 Uiso 0.481(18) 1 calc PR B 4
H34D H 0.3816 0.0296 0.2011 0.032 Uiso 0.481(18) 1 calc PR B 4
Cl3 Cl 0.3945(5) 0.8907(3) 0.5038(3) 0.0878(12) Uani 0.50 1 d PDU C -1
Cl4 Cl 0.5549(5) 1.0726(3) 0.4383(4) 0.142(2) Uani 0.50 1 d PDU C -1
C35 C 0.5024(9) 0.9338(6) 0.4429(4) 0.0481(19) Uani 0.50 1 d PDU C -1
H35A H 0.4391 0.8913 0.3879 0.058 Uiso 0.50 1 calc PR C -1
H35B H 0.6061 0.9141 0.4586 0.058 Uiso 0.50 1 calc PR C -1

loop_
_atom_site_aniso_label
_atom_site_aniso_U_11
_atom_site_aniso_U_22
_atom_site_aniso_U_33
_atom_site_aniso_U_23
_atom_site_aniso_U_13
_atom_site_aniso_U_12
Pd1 0.01744(11) 0.01378(11) 0.01056(10) 0.00102(7) 0.00417(7) 0.00643(7)
S3 0.0143(3) 0.0136(3) 0.0213(3) 0.0038(2) 0.0074(2) 0.0046(2)
O1 0.0226(10) 0.0255(10) 0.0203(10) 0.0057(8) 0.0122(8) 0.0099(8)
O2 0.0154(9) 0.0153(9) 0.0433(13) 0.0063(8) 0.0094(9) 0.0023(7)
O3 0.0180(9) 0.0179(9) 0.0221(10) 0.0052(7) 0.0045(8) 0.0065(7)
N1 0.0286(13) 0.0288(12) 0.0132(11) 0.0002(9) 0.0038(10) 0.0158(10)
N2 0.0148(10) 0.0129(10) 0.0129(10) 0.0005(8) 0.0052(8) 0.0030(8)
N3 0.0160(10) 0.0129(9) 0.0122(10) 0.0020(8) 0.0036(8) 0.0048(8)
C1 0.0281(14) 0.0193(13) 0.0182(13) 0.0032(10) 0.0118(11) 0.0063(11)
C2 0.0432(17) 0.0209(13) 0.0209(14) 0.0079(11) 0.0191(13) 0.0195(13)
C3 0.061(2) 0.0272(16) 0.0335(18) 0.0123(13) 0.0286(17) 0.0242(16)
C4 0.091(3) 0.040(2) 0.035(2) 0.0239(17) 0.041(2) 0.040(2)
C5 0.092(3) 0.051(2) 0.0194(16) 0.0145(15) 0.0236(19) 0.050(2)
C6 0.062(2) 0.0463(19) 0.0137(14) 0.0059(13) 0.0113(15) 0.0385(18)
C7 0.065(2) 0.062(2) 0.0158(15) -0.0004(15) -0.0004(16) 0.044(2)
C8 0.042(2) 0.051(2) 0.0231(17) -0.0105(15) -0.0082(15) 0.0235(17)
C9 0.0308(16) 0.0352(16) 0.0217(15) -0.0043(12) -0.0012(13) 0.0147(13)
C10 0.0421(17) 0.0306(15) 0.0154(13) 0.0054(11) 0.0125(12) 0.0252(13)
C11 0.0205(12) 0.0104(11) 0.0186(13) 0.0018(9) 0.0093(10) 0.0050(9)
C12 0.0183(12) 0.0137(11) 0.0133(12) 0.0039(9) 0.0062(10) 0.0077(9)
C13 0.0215(13) 0.0186(12) 0.0158(13) 0.0016(10) 0.0042(10) 0.0105(10)
C14 0.0321(15) 0.0317(15) 0.0137(13) 0.0016(11) 0.0060(12) 0.0205(13)
C15 0.0301(15) 0.0470(18) 0.0190(14) 0.0127(13) 0.0116(12) 0.0280(14)
C16 0.0184(13) 0.0333(15) 0.0241(15) 0.0136(12) 0.0092(11) 0.0132(11)
C17 0.0177(12) 0.0186(12) 0.0184(13) 0.0066(10) 0.0044(10) 0.0078(10)
C18 0.0190(13) 0.0239(14) 0.0297(16) -0.0016(12) 0.0013(12) 0.0043(11)
C19 0.0239(14) 0.0200(13) 0.0265(15) -0.0045(11) 0.0021(12) 0.0043(11)
C20 0.044(2) 0.101(3) 0.0247(18) 0.0138(19) 0.0167(16) 0.052(2)
C21 0.0175(12) 0.0191(12) 0.0111(12) 0.0007(9) 0.0031(10) 0.0030(10)
C22 0.0165(12) 0.0194(12) 0.0125(12) 0.0023(10) 0.0022(10) 0.0043(10)
C23 0.0148(11) 0.0124(11) 0.0143(12) 0.0027(9) 0.0061(10) 0.0035(9)
C24 0.0174(12) 0.0130(11) 0.0120(11) 0.0032(9) 0.0046(9) 0.0061(9)
C25 0.0163(12) 0.0187(12) 0.0165(13) 0.0037(10) 0.0052(10) 0.0051(10)
C26 0.0193(12) 0.0221(13) 0.0188(13) 0.0033(10) 0.0062(11) 0.0116(10)
C27 0.0212(13) 0.0176(12) 0.0149(12) -0.0011(10) 0.0020(10) 0.0094(10)
C28 0.0181(12) 0.0154(12) 0.0190(13) 0.0023(10) 0.0027(10) 0.0050(10)
C29 0.0155(12) 0.0163(12) 0.0137(12) 0.0058(9) 0.0046(9) 0.0077(9)
C30 0.0268(14) 0.0241(14) 0.0294(16) -0.0068(12) 0.0029(13) 0.0146(12)
C31 0.112(5) 0.028(2) 0.056(4) 0.013(2) 0.027(3) 0.040(3)
C32 0.036(3) 0.059(4) 0.120(6) -0.058(4) 0.028(3) 0.005(2)
C33 0.058(3) 0.031(2) 0.033(3) -0.021(2) -0.011(2) 0.023(2)
C31' 0.034(6) 0.012(5) 0.039(6) -0.002(4) 0.001(5) 0.012(4)
C32' 0.127(11) 0.054(8) 0.056(9) 0.000(6) 0.028(8) 0.058(8)
C33' 0.066(9) 0.046(8) 0.107(11) -0.022(7) 0.009(8) 0.027(7)
Cl1 0.0604(17) 0.0480(17) 0.0388(14) -0.0142(10) 0.0145(14) 0.0047(13)
Cl2 0.0369(18) 0.083(3) 0.050(2) 0.0262(19) 0.0216(16) 0.0313(18)
C34 0.024(6) 0.027(7) 0.038(7) 0.012(5) 0.006(5) 0.010(4)
Cl1' 0.069(3) 0.0409(19) 0.078(4) -0.023(2) -0.032(3) 0.023(2)
Cl2' 0.044(2) 0.062(3) 0.075(4) 0.038(2) 0.034(3) 0.030(2)
C34' 0.020(5) 0.018(6) 0.030(6) -0.006(5) 0.000(4) -0.001(5)
Cl3 0.097(3) 0.067(2) 0.136(3) 0.055(2) 0.070(3) 0.040(2)
Cl4 0.058(2) 0.070(2) 0.307(7) 0.036(3) 0.072(4) 0.0181(17)
C35 0.055(4) 0.076(5) 0.034(4) 0.015(3) 0.012(3) 0.050(4)

loop_
_atom_type_symbol
_atom_type_description
_atom_type_scat_dispersion_real
_atom_type_scat_dispersion_imag
_atom_type_scat_source
C C 0.0033 0.0016 'International Tables Vol C Tables 4.2.6.8 and 6.1.1.4'
H H 0.0000 0.0000 'International Tables Vol C Tables 4.2.6.8 and 6.1.1.4'
N N 0.0061 0.0033 'International Tables Vol C Tables 4.2.6.8 and 6.1.1.4'
O O 0.0106 0.0060 'International Tables Vol C Tables 4.2.6.8 and 6.1.1.4'
Cl Cl 0.1484 0.1585 'International Tables Vol C Tables 4.2.6.8 and 6.1.1.4'
S S 0.1246 0.1234 'International Tables Vol C Tables 4.2.6.8 and 6.1.1.4'
Pd Pd -0.9988 1.0072 'International Tables Vol C Tables 4.2.6.8 and 6.1.1.4'

loop_
_geom_angle_atom_site_label_1
_geom_angle_atom_site_label_2
_geom_angle_atom_site_label_3
_geom_angle
C23 Pd1 C1 91.25(11)
C23 Pd1 N1 175.58(10)
C1 Pd1 N1 84.36(11)
C23 Pd1 O3 93.72(9)
C1 Pd1 O3 173.75(9)
N1 Pd1 O3 90.63(10)
O1 S3 O2 114.95(13)
O1 S3 O3 112.77(11)
O2 S3 O3 110.73(12)
O1 S3 C29 106.76(12)
O2 S3 C29 106.04(12)
O3 S3 C29 104.74(11)
S3 O3 Pd1 121.24(11)
C9 N1 C10 119.2(3)
C9 N1 Pd1 127.9(2)
C10 N1 Pd1 112.93(19)
C23 N2 C21 111.0(2)
C23 N2 C11 124.4(2)
C21 N2 C11 124.5(2)
C23 N3 C22 111.2(2)
C23 N3 C24 123.2(2)
C22 N3 C24 125.5(2)
C2 C1 Pd1 108.54(19)
C2 C1 H1A 110.0
Pd1 C1 H1A 110.0
C2 C1 H1B 110.0
Pd1 C1 H1B 110.0
H1A C1 H1B 108.4
C3 C2 C10 117.3(3)
C3 C2 C1 125.0(3)
C10 C2 C1 117.7(3)
C2 C3 C4 121.7(4)
C2 C3 H3A 119.2
C4 C3 H3A 119.2
C5 C4 C3 121.1(3)
C5 C4 H4A 119.4
C3 C4 H4A 119.4
C4 C5 C6 120.0(3)
C4 C5 H5A 120.0
C6 C5 H5A 120.0
C10 C6 C7 117.2(3)
C10 C6 C5 117.8(3)
C7 C6 C5 125.0(3)
C8 C7 C6 120.3(3)
C8 C7 H7A 119.9
C6 C7 H7A 119.9
C7 C8 C9 119.4(3)
C7 C8 H8A 120.3
C9 C8 H8A 120.3
N1 C9 C8 122.4(3)
N1 C9 H9A 118.8
C8 C9 H9A 118.8
N1 C10 C6 121.5(3)
N1 C10 C2 116.3(3)
C6 C10 C2 122.2(3)
N2 C11 C12 114.7(2)
N2 C11 H11A 108.6
C12 C11 H11A 108.6
N2 C11 H11B 108.6
C12 C11 H11B 108.6
H11A C11 H11B 107.6
C13 C12 C17 119.5(2)
C13 C12 C11 120.9(2)
C17 C12 C11 119.6(2)
C14 C13 C12 119.3(2)
C14 C13 C19 118.2(2)
C12 C13 C19 122.5(2)
C15 C14 C13 122.1(3)
C15 C14 H14A 118.9
C13 C14 H14A 118.9
C14 C15 C16 117.9(3)
C14 C15 C20 121.9(3)
C16 C15 C20 120.2(3)
C17 C16 C15 121.9(3)
C17 C16 H16A 119.0
C15 C16 H16A 119.0
C16 C17 C12 119.3(2)
C16 C17 C18 118.6(2)
C12 C17 C18 122.1(2)
C17 C18 H18A 109.5
C17 C18 H18B 109.5
H18A C18 H18B 109.5
C17 C18 H18C 109.5
H18A C18 H18C 109.5
H18B C18 H18C 109.5
C13 C19 H19A 109.5
C13 C19 H19B 109.5
H19A C19 H19B 109.5
C13 C19 H19C 109.5
H19A C19 H19C 109.5
H19B C19 H19C 109.5
C15 C20 H20A 109.5
C15 C20 H20B 109.5
H20A C20 H20B 109.5
C15 C20 H20C 109.5
H20A C20 H20C 109.5
H20B C20 H20C 109.5
C22 C21 N2 106.8(2)
C22 C21 H21A 126.6
N2 C21 H21A 126.6
C21 C22 N3 106.5(2)
C21 C22 H22A 126.7
N3 C22 H22A 126.7
N2 C23 N3 104.5(2)
N2 C23 Pd1 132.03(18)
N3 C23 Pd1 123.41(17)
C25 C24 C29 119.9(2)
C25 C24 N3 118.7(2)
C29 C24 N3 121.3(2)
C24 C25 C26 120.3(2)
C24 C25 H25A 119.8
C26 C25 H25A 119.8
C27 C26 C25 120.9(2)
C27 C26 H26A 119.6
C25 C26 H26A 119.6
C26 C27 C28 117.9(2)
C26 C27 C30 121.6(2)
C28 C27 C30 120.5(2)
C29 C28 C27 122.1(2)
C29 C28 H28A 118.9
C27 C28 H28A 118.9
C28 C29 C24 118.9(2)
C28 C29 S3 118.35(19)
C24 C29 S3 122.73(18)
C32 C30 C33 108.5(4)
C32 C30 C32' 51.0(9)
C33 C30 C32' 63.4(10)
C32 C30 C31 110.1(5)
C33 C30 C31 107.7(4)
C32' C30 C31 145.1(6)
C32 C30 C31' 58.9(6)
C33 C30 C31' 141.9(5)
C32' C30 C31' 109.0(10)
C31 C30 C31' 55.6(6)
C32 C30 C33' 135.7(7)
C33 C30 C33' 54.0(10)
C32' C30 C33' 114.0(13)
C31 C30 C33' 55.4(10)
C31' C30 C33' 107.3(10)
C32 C30 C27 111.8(3)
C33 C30 C27 110.6(2)
C32' C30 C27 106.5(6)
C31 C30 C27 108.0(3)
C31' C30 C27 107.3(5)
C33' C30 C27 112.5(7)
C30 C31 H31A 109.5
C30 C31 H31B 109.5
C30 C31 H31C 109.5
C30 C32 H32A 109.5
C30 C32 H32B 109.5
C30 C32 H32C 109.5
C30 C33 H33A 109.5
C30 C33 H33B 109.5
C30 C33 H33C 109.5
C30 C31' H31D 109.5
C30 C31' H31E 109.5
H31D C31' H31E 109.5
C30 C31' H31F 109.5
H31D C31' H31F 109.5
H31E C31' H31F 109.5
C30 C32' H32D 109.5
C30 C32' H32E 109.5
H32D C32' H32E 109.5
C30 C32' H32F 109.5
H32D C32' H32F 109.5
H32E C32' H32F 109.5
C30 C33' H33D 109.5
C30 C33' H33E 109.5
H33D C33' H33E 109.5
C30 C33' H33F 109.5
H33D C33' H33F 109.5
H33E C33' H33F 109.5
Cl2 C34 Cl1 113.7(6)
Cl2 C34 H34A 108.8
Cl1 C34 H34A 108.8
Cl2 C34 H34B 108.8
Cl1 C34 H34B 108.8
H34A C34 H34B 107.7
Cl1' C34' Cl2' 107.4(8)
Cl1' C34' H34C 110.2
Cl2' C34' H34C 110.2
Cl1' C34' H34D 110.2
Cl2' C34' H34D 110.2
H34C C34' H34D 108.5
Cl3 C35 Cl4 116.1(4)
Cl3 C35 H35A 108.3
Cl4 C35 H35A 108.3
Cl3 C35 H35B 108.3
Cl4 C35 H35B 108.3
H35A C35 H35B 107.4

loop_
_geom_bond_atom_site_label_1
_geom_bond_atom_site_label_2
_geom_bond_distance
Pd1 C23 1.979(3)
Pd1 C1 2.011(3)
Pd1 N1 2.054(2)
Pd1 O3 2.182(2)
S3 O1 1.444(2)
S3 O2 1.446(2)
S3 O3 1.482(2)
S3 C29 1.788(2)
N1 C9 1.322(4)
N1 C10 1.376(4)
N2 C23 1.349(3)
N2 C21 1.388(3)
N2 C11 1.476(3)
N3 C23 1.356(3)
N3 C22 1.383(3)
N3 C24 1.434(3)
C1 C2 1.509(4)
C1 H1A 0.9900
C1 H1B 0.9900
C2 C3 1.371(4)
C2 C10 1.416(4)
C3 C4 1.410(5)
C3 H3A 0.9500
C4 C5 1.357(6)
C4 H4A 0.9500
C5 C6 1.425(5)
C5 H5A 0.9500
C6 C10 1.412(4)
C6 C7 1.415(6)
C7 C8 1.356(6)
C7 H7A 0.9500
C8 C9 1.406(4)
C8 H8A 0.9500
C9 H9A 0.9500
C11 C12 1.510(3)
C11 H11A 0.9900
C11 H11B 0.9900
C12 C13 1.402(3)
C12 C17 1.406(4)
C13 C14 1.397(4)
C13 C19 1.517(4)
C14 C15 1.381(4)
C14 H14A 0.9500
C15 C16 1.395(4)
C15 C20 1.508(4)
C16 C17 1.392(4)
C16 H16A 0.9500
C17 C18 1.509(4)
C18 H18A 0.9800
C18 H18B 0.9800
C18 H18C 0.9800
C19 H19A 0.9800
C19 H19B 0.9800
C19 H19C 0.9800
C20 H20A 0.9800
C20 H20B 0.9800
C20 H20C 0.9800
C21 C22 1.344(4)
C21 H21A 0.9500
C22 H22A 0.9500
C24 C25 1.384(3)
C24 C29 1.393(4)
C25 C26 1.394(3)
C25 H25A 0.9500
C26 C27 1.388(4)
C26 H26A 0.9500
C27 C28 1.394(4)
C27 C30 1.538(3)
C28 C29 1.390(3)
C28 H28A 0.9500
C30 C32 1.511(5)
C30 C33 1.522(5)
C30 C32' 1.526(10)
C30 C31 1.532(6)
C30 C31' 1.536(8)
C30 C33' 1.538(10)
C31 H31A 0.9800
C31 H31B 0.9800
C31 H31C 0.9800
C32 H32A 0.9800
C32 H32B 0.9800
C32 H32C 0.9800
C33 H33A 0.9800
C33 H33B 0.9800
C33 H33C 0.9800
C31' H31D 0.9800
C31' H31E 0.9800
C31' H31F 0.9800
C32' H32D 0.9800
C32' H32E 0.9800
C32' H32F 0.9800
C33' H33D 0.9800
C33' H33E 0.9800
C33' H33F 0.9800
Cl1 C34 1.770(8)
Cl2 C34 1.676(9)
C34 H34A 0.9900
C34 H34B 0.9900
Cl1' C34' 1.744(9)
Cl2' C34' 1.821(14)
C34' H34C 0.9900
C34' H34D 0.9900
Cl3 C35 1.588(7)
Cl4 C35 1.665(7)
C35 H35A 0.9900
C35 H35B 0.9900

loop_
_geom_torsion_atom_site_label_1
_geom_torsion_atom_site_label_2
_geom_torsion_atom_site_label_3
_geom_torsion_atom_site_label_4
_geom_torsion
O1 S3 O3 Pd1 -71.76(15)
O2 S3 O3 Pd1 157.84(12)
C29 S3 O3 Pd1 43.95(15)
C23 Pd1 O3 S3 27.56(14)
C1 Pd1 O3 S3 -115.0(8)
N1 Pd1 O3 S3 -151.68(13)
C23 Pd1 N1 C9 -171.6(10)
C1 Pd1 N1 C9 -177.7(2)
O3 Pd1 N1 C9 -1.5(2)
C23 Pd1 N1 C10 9.6(12)
C1 Pd1 N1 C10 3.47(18)
O3 Pd1 N1 C10 179.72(17)
C23 Pd1 C1 C2 176.90(18)
N1 Pd1 C1 C2 -3.57(17)
O3 Pd1 C1 C2 -40.5(9)
Pd1 C1 C2 C3 -176.8(2)
Pd1 C1 C2 C10 3.5(3)
C10 C2 C3 C4 0.1(4)
C1 C2 C3 C4 -179.6(3)
C2 C3 C4 C5 -0.5(5)
C3 C4 C5 C6 1.2(5)
C4 C5 C6 C10 -1.5(5)
C4 C5 C6 C7 178.4(3)
C10 C6 C7 C8 0.0(5)
C5 C6 C7 C8 -179.9(3)
C6 C7 C8 C9 -1.2(5)
C10 N1 C9 C8 0.0(4)
Pd1 N1 C9 C8 -178.8(2)
C7 C8 C9 N1 1.3(5)
C9 N1 C10 C6 -1.3(4)
Pd1 N1 C10 C6 177.6(2)
C9 N1 C10 C2 178.7(2)
Pd1 N1 C10 C2 -2.4(3)
C7 C6 C10 N1 1.3(4)
C5 C6 C10 N1 -178.8(3)
C7 C6 C10 C2 -178.7(3)
C5 C6 C10 C2 1.2(4)
C3 C2 C10 N1 179.5(2)
C1 C2 C10 N1 -0.8(3)
C3 C2 C10 C6 -0.5(4)
C1 C2 C10 C6 179.3(2)
C23 N2 C11 C12 -123.2(3)
C21 N2 C11 C12 59.9(3)
N2 C11 C12 C13 -104.2(3)
N2 C11 C12 C17 79.1(3)
C17 C12 C13 C14 0.6(4)
C11 C12 C13 C14 -176.2(2)
C17 C12 C13 C19 -179.9(2)
C11 C12 C13 C19 3.3(4)
C12 C13 C14 C15 0.6(4)
C19 C13 C14 C15 -178.9(3)
C13 C14 C15 C16 -1.6(4)
C13 C14 C15 C20 177.2(3)
C14 C15 C16 C17 1.6(4)
C20 C15 C16 C17 -177.3(3)
C15 C16 C17 C12 -0.4(4)
C15 C16 C17 C18 -179.9(3)
C13 C12 C17 C16 -0.7(4)
C11 C12 C17 C16 176.1(2)
C13 C12 C17 C18 178.7(2)
C11 C12 C17 C18 -4.4(4)
C23 N2 C21 C22 -0.5(3)
C11 N2 C21 C22 176.7(2)
N2 C21 C22 N3 0.2(3)
C23 N3 C22 C21 0.2(3)
C24 N3 C22 C21 176.5(2)
C21 N2 C23 N3 0.7(3)
C11 N2 C23 N3 -176.6(2)
C21 N2 C23 Pd1 -175.53(19)
C11 N2 C23 Pd1 7.2(4)
C22 N3 C23 N2 -0.6(3)
C24 N3 C23 N2 -176.9(2)
C22 N3 C23 Pd1 176.05(17)
C24 N3 C23 Pd1 -0.3(3)
C1 Pd1 C23 N2 -71.8(2)
N1 Pd1 C23 N2 -77.9(12)
O3 Pd1 C23 N2 112.0(2)
C1 Pd1 C23 N3 112.6(2)
N1 Pd1 C23 N3 106.5(11)
O3 Pd1 C23 N3 -63.6(2)
C23 N3 C24 C25 -118.6(3)
C22 N3 C24 C25 65.5(3)
C23 N3 C24 C29 61.6(3)
C22 N3 C24 C29 -114.2(3)
C29 C24 C25 C26 -0.6(4)
N3 C24 C25 C26 179.7(2)
C24 C25 C26 C27 0.1(4)
C25 C26 C27 C28 0.3(4)
C25 C26 C27 C30 178.3(3)
C26 C27 C28 C29 -0.4(4)
C30 C27 C28 C29 -178.4(2)
C27 C28 C29 C24 0.0(4)
C27 C28 C29 S3 -179.0(2)
C25 C24 C29 C28 0.5(4)
N3 C24 C29 C28 -179.7(2)
C25 C24 C29 S3 179.5(2)
N3 C24 C29 S3 -0.8(3)
O1 S3 C29 C28 -140.1(2)
O2 S3 C29 C28 -17.1(2)
O3 S3 C29 C28 100.1(2)
O1 S3 C29 C24 41.0(2)
O2 S3 C29 C24 164.0(2)
O3 S3 C29 C24 -78.8(2)
C26 C27 C30 C32 14.7(5)
C28 C27 C30 C32 -167.4(5)
C26 C27 C30 C33 135.8(4)
C28 C27 C30 C33 -46.3(4)
C26 C27 C30 C32' 68.6(10)
C28 C27 C30 C32' -113.5(10)
C26 C27 C30 C31 -106.6(4)
C28 C27 C30 C31 71.3(4)
C26 C27 C30 C31' -48.0(6)
C28 C27 C30 C31' 129.9(6)
C26 C27 C30 C33' -165.8(11)
C28 C27 C30 C33' 12.1(11)
